data_2227599
loop_
_publ_author_name
'Zhao, Dan'
'Li, FeiFei'
'Zhang, AiYun'

_publ_section_title
;
 Naphthalene-1,8-dicarboxylic anhydride: a monoclinic polymorph
;
_journal_coeditor_code HG2709
_journal_issue 10
_journal_name_full 'Acta Crystallographica Section E'
_journal_page_first o2622
_journal_paper_doi 10.1107/S1600536810037608
_journal_volume 66
_journal_year 2010
_chemical_formula_iupac 'C12 H6 O3'
_chemical_formula_moiety 'C12 H6 O3'
_chemical_formula_sum 'C12 H6 O3'
_chemical_formula_weight 198.17
_chemical_name_systematic
;
Naphthalene-1,8-dicarboxylic anhydride
;
_space_group_IT_number 14
_symmetry_cell_setting monoclinic
_symmetry_space_group_name_Hall '-P 2ybc'
_symmetry_space_group_name_H-M 'P 1 21/c 1'
_atom_sites_solution_hydrogens geom
_atom_sites_solution_primary direct
_atom_sites_solution_secondary difmap
_audit_creation_method SHELXL-97
_cell_angle_alpha 90.00
_cell_angle_beta 94.752(2)
_cell_angle_gamma 90.00
_cell_formula_units_Z 4
_cell_length_a 3.76870(10)
_cell_length_b 14.5269(3)
_cell_length_c 15.8083(3)
_cell_measurement_reflns_used 1938
_cell_measurement_temperature 296(2)
_cell_measurement_theta_max 27.89
_cell_measurement_theta_min 2.59
_cell_volume 862.49(3)
_computing_cell_refinement 'SAINT (Bruker, 2007)'
_computing_data_collection 'APEX2 (Bruker, 2007)'
_computing_data_reduction 'SAINT (Bruker, 2007)'
_computing_molecular_graphics 'SHELXTL (Sheldrick, 2008)'
_computing_publication_material 'SHELXTL (Sheldrick, 2008)'
_computing_structure_refinement 'SHELXL97 (Sheldrick, 2008)'
_computing_structure_solution 'SHELXS97 (Sheldrick, 2008)'
_diffrn_ambient_temperature 296(2)
_diffrn_measured_fraction_theta_full 0.999
_diffrn_measured_fraction_theta_max 0.999
_diffrn_measurement_device_type 'Bruker APEXII CCD'
_diffrn_measurement_method '\w scans'
_diffrn_radiation_monochromator graphite
_diffrn_radiation_source 'fine-focus sealed tube'
_diffrn_radiation_type MoK\a
_diffrn_radiation_wavelength 0.71073
_diffrn_reflns_av_R_equivalents 0.0269
_diffrn_reflns_av_sigmaI/netI 0.0308
_diffrn_reflns_limit_h_max 4
_diffrn_reflns_limit_h_min -4
_diffrn_reflns_limit_k_max 18
_diffrn_reflns_limit_k_min -17
_diffrn_reflns_limit_l_max 20
_diffrn_reflns_limit_l_min -20
_diffrn_reflns_number 7560
_diffrn_reflns_theta_full 27.49
_diffrn_reflns_theta_max 27.49
_diffrn_reflns_theta_min 1.91
_exptl_absorpt_coefficient_mu 0.111
_exptl_absorpt_correction_T_max 0.982
_exptl_absorpt_correction_T_min 0.875
_exptl_absorpt_correction_type multi-scan
_exptl_absorpt_process_details '(SADABS; Sheldrick, 1996)'
_exptl_crystal_colour yellow
_exptl_crystal_density_diffrn 1.526
_exptl_crystal_density_method 'not measured'
_exptl_crystal_description prism
_exptl_crystal_F_000 408
_exptl_crystal_size_max 0.20
_exptl_crystal_size_mid 0.10
_exptl_crystal_size_min 0.10
_refine_diff_density_max 0.178
_refine_diff_density_min -0.172
_refine_ls_extinction_method none
_refine_ls_goodness_of_fit_ref 0.999
_refine_ls_hydrogen_treatment constr
_refine_ls_matrix_type full
_refine_ls_number_parameters 136
_refine_ls_number_reflns 1964
_refine_ls_number_restraints 0
_refine_ls_restrained_S_all 0.999
_refine_ls_R_factor_all 0.0816
_refine_ls_R_factor_gt 0.0449
_refine_ls_shift/su_max 0.000
_refine_ls_shift/su_mean 0.000
_refine_ls_structure_factor_coef Fsqd
_refine_ls_weighting_details 'calc w=1/[\s^2^(Fo^2^)+(0.0732P)^2^] where P=(Fo^2^+2Fc^2^)/3'
_refine_ls_weighting_scheme calc
_refine_ls_wR_factor_gt 0.1173
_refine_ls_wR_factor_ref 0.1313
_reflns_number_gt 1201
_reflns_number_total 1964
_reflns_threshold_expression >2sigma(I)
_cod_data_source_file hg2709.cif
_cod_data_source_block I
_cod_original_sg_symbol_H-M 'P 21/c'
_cod_database_code 2227599
_cod_database_fobs_code 2227599

loop_
_symmetry_equiv_pos_as_xyz
'x, y, z'
'-x, y+1/2, -z+1/2'
'-x, -y, -z'
'x, -y-1/2, z-1/2'

loop_
_atom_site_type_symbol
_atom_site_label
_atom_site_fract_x
_atom_site_fract_y
_atom_site_fract_z
_atom_site_U_iso_or_equiv
_atom_site_adp_type
_atom_site_calc_flag
_atom_site_refinement_flags
_atom_site_occupancy
_atom_site_disorder_assembly
_atom_site_disorder_group
C C5 0.3898(4) 0.64036(9) 0.28567(8) 0.0399(4) Uani d . 1 . .
C C1 0.2469(4) 0.64100(10) 0.19687(9) 0.0486(4) Uani d . 1 . .
C C6 0.5444(4) 0.56205(10) 0.32018(9) 0.0503(4) Uani d . 1 . .
H H6 0.5618 0.5098 0.2868 0.060 Uiso calc R 1 . .
C C11 0.3060(5) 0.87580(12) 0.43612(10) 0.0588(5) Uani d . 1 . .
H H11 0.2878 0.9279 0.4696 0.071 Uiso calc R 1 . .
C C4 0.3603(3) 0.72008(9) 0.33538(8) 0.0356(4) Uani d . 1 . .
C C3 0.1982(4) 0.80075(10) 0.30145(8) 0.0397(4) Uani d . 1 . .
C C2 0.0514(4) 0.80154(11) 0.21286(9) 0.0478(4) Uani d . 1 . .
C C8 0.6540(4) 0.63636(11) 0.45452(10) 0.0544(5) Uani d . 1 . .
H H8 0.7441 0.6341 0.5111 0.065 Uiso calc R 1 . .
C C7 0.6755(4) 0.56069(12) 0.40523(10) 0.0571(5) Uani d . 1 . .
H H7 0.7788 0.5072 0.4284 0.068 Uiso calc R 1 . .
C C9 0.4972(4) 0.71882(10) 0.42179(8) 0.0429(4) Uani d . 1 . .
O O3 0.0835(3) 0.72159(7) 0.16646(6) 0.0557(3) Uani d . 1 . .
C C12 0.1693(4) 0.87738(11) 0.35104(9) 0.0504(4) Uani d . 1 . .
H H12 0.0594 0.9302 0.3283 0.061 Uiso calc R 1 . .
C C10 0.4642(4) 0.79925(12) 0.47005(9) 0.0555(4) Uani d . 1 . .
H H10 0.5534 0.7998 0.5267 0.067 Uiso calc R 1 . .
O O2 -0.1003(4) 0.86395(8) 0.17671(7) 0.0747(4) Uani d . 1 . .
O O1 0.2558(4) 0.57887(8) 0.14772(7) 0.0766(4) Uani d . 1 . .

loop_
_atom_site_aniso_label
_atom_site_aniso_U_11
_atom_site_aniso_U_22
_atom_site_aniso_U_33
_atom_site_aniso_U_12
_atom_site_aniso_U_13
_atom_site_aniso_U_23
C5 0.0368(8) 0.0459(9) 0.0377(8) -0.0059(7) 0.0073(6) 0.0044(6)
C1 0.0597(10) 0.0486(9) 0.0376(8) -0.0111(8) 0.0043(7) 0.0002(7)
C6 0.0511(10) 0.0467(9) 0.0544(10) -0.0002(7) 0.0116(8) 0.0037(7)
C11 0.0618(11) 0.0624(11) 0.0531(10) -0.0070(9) 0.0104(8) -0.0178(9)
C4 0.0306(7) 0.0447(8) 0.0321(7) -0.0061(6) 0.0063(6) 0.0035(6)
C3 0.0357(8) 0.0463(8) 0.0376(8) -0.0043(7) 0.0053(6) 0.0023(7)
C2 0.0499(9) 0.0539(9) 0.0391(8) 0.0002(8) 0.0008(7) 0.0061(7)
C8 0.0447(10) 0.0789(12) 0.0387(8) -0.0011(8) -0.0020(7) 0.0195(9)
C7 0.0506(11) 0.0605(11) 0.0600(10) 0.0071(8) 0.0043(8) 0.0210(9)
C9 0.0345(8) 0.0618(10) 0.0325(7) -0.0063(7) 0.0033(6) 0.0027(7)
O3 0.0705(8) 0.0593(7) 0.0354(6) -0.0055(6) -0.0075(5) 0.0030(5)
C12 0.0495(10) 0.0483(9) 0.0545(10) 0.0006(7) 0.0103(8) 0.0005(7)
C10 0.0524(10) 0.0797(12) 0.0339(8) -0.0086(9) 0.0014(7) -0.0075(8)
O2 0.0918(10) 0.0725(8) 0.0572(7) 0.0227(7) -0.0100(7) 0.0185(6)
O1 0.1232(12) 0.0586(8) 0.0480(7) -0.0138(7) 0.0075(7) -0.0131(6)

loop_
_atom_type_symbol
_atom_type_description
_atom_type_scat_dispersion_real
_atom_type_scat_dispersion_imag
_atom_type_scat_source
C C 0.0033 0.0016 'International Tables Vol C Tables 4.2.6.8 and 6.1.1.4'
H H 0.0000 0.0000 'International Tables Vol C Tables 4.2.6.8 and 6.1.1.4'
O O 0.0106 0.0060 'International Tables Vol C Tables 4.2.6.8 and 6.1.1.4'

loop_
_geom_angle_atom_site_label_1
_geom_angle_atom_site_label_2
_geom_angle_atom_site_label_3
_geom_angle_site_symmetry_1
_geom_angle_site_symmetry_3
_geom_angle
_geom_angle_publ_flag
C6 C5 C4 . . 120.72(13) ?
C6 C5 C1 . . 119.88(13) ?
C4 C5 C1 . . 119.39(12) ?
O1 C1 O3 . . 116.57(13) ?
O1 C1 C5 . . 126.36(15) ?
O3 C1 C5 . . 117.07(12) ?
C5 C6 C7 . . 120.05(14) ?
C5 C6 H6 . . 120.0 ?
C7 C6 H6 . . 120.0 ?
C10 C11 C12 . . 120.65(14) ?
C10 C11 H11 . . 119.7 ?
C12 C11 H11 . . 119.7 ?
C3 C4 C5 . . 121.58(12) ?
C3 C4 C9 . . 119.28(12) ?
C5 C4 C9 . . 119.13(12) ?
C12 C3 C4 . . 120.72(12) ?
C12 C3 C2 . . 119.96(13) ?
C4 C3 C2 . . 119.30(13) ?
O2 C2 O3 . . 116.33(13) ?
O2 C2 C3 . . 126.39(15) ?
O3 C2 C3 . . 117.26(13) ?
C7 C8 C9 . . 121.35(14) ?
C7 C8 H8 . . 119.3 ?
C9 C8 H8 . . 119.3 ?
C8 C7 C6 . . 120.70(14) ?
C8 C7 H7 . . 119.7 ?
C6 C7 H7 . . 119.7 ?
C10 C9 C8 . . 123.93(13) ?
C10 C9 C4 . . 118.02(13) ?
C8 C9 C4 . . 118.05(13) ?
C2 O3 C1 . . 125.38(11) ?
C3 C12 C11 . . 119.71(14) ?
C3 C12 H12 . . 120.1 ?
C11 C12 H12 . . 120.1 ?
C11 C10 C9 . . 121.62(14) ?
C11 C10 H10 . . 119.2 ?
C9 C10 H10 . . 119.2 ?

loop_
_geom_bond_atom_site_label_1
_geom_bond_atom_site_label_2
_geom_bond_site_symmetry_2
_geom_bond_distance
_geom_bond_publ_flag
C5 C6 . 1.3706(19) ?
C5 C4 . 1.4090(18) ?
C5 C1 . 1.4613(19) ?
C1 O1 . 1.1931(16) ?
C1 O3 . 1.3900(17) ?
C6 C7 . 1.394(2) ?
C6 H6 . 0.9300 ?
C11 C10 . 1.351(2) ?
C11 C12 . 1.400(2) ?
C11 H11 . 0.9300 ?
C4 C3 . 1.4072(18) ?
C4 C9 . 1.4197(19) ?
C3 C12 . 1.3710(19) ?
C3 C2 . 1.463(2) ?
C2 O2 . 1.1922(17) ?
C2 O3 . 1.3844(17) ?
C8 C7 . 1.354(2) ?
C8 C9 . 1.4146(19) ?
C8 H8 . 0.9300 ?
C7 H7 . 0.9300 ?
C9 C10 . 1.407(2) ?
C12 H12 . 0.9300 ?
C10 H10 . 0.9300 ?

loop_
_cod_related_entry_id
_cod_related_entry_database
_cod_related_entry_code
1 ChemSpider 6438
